data_2216283
loop_
_publ_author_name
'Xia, Chang-Kun'
'Wu, Wen'
'Qiu, Lin'
'Xie, Ji-Min'

_publ_section_title
;
 Bis[\m-2-(3-pyridyl)benzimidazole]bis[bis(3,5-dicarboxybenzoato)silver(I)]
;
_journal_coeditor_code BT2568
_journal_issue 12
_journal_name_full 'Acta Crystallographica Section E'
_journal_page_first m2881
_journal_page_last m2881
_journal_paper_doi 10.1107/S1600536807054025
_journal_volume 63
_journal_year 2007
_chemical_formula_iupac '[Ag2 (C9 H5 O6)2 (C12 H9 N3)2]'
_chemical_formula_moiety 'C42 H28 Ag2 N6 O12'
_chemical_formula_sum 'C42 H28 Ag2 N6 O12'
_chemical_formula_weight 1024.44
_chemical_name_systematic
;
Bis[\m-2-(3-pyridyl)benzimidazole]bis[bis(3,5-dicarboxybenzoato)silver(I)]
;
_space_group_IT_number 14
_symmetry_cell_setting monoclinic
_symmetry_space_group_name_Hall '-P 2ybc'
_symmetry_space_group_name_H-M 'P 1 21/c 1'
_atom_sites_solution_hydrogens geom
_atom_sites_solution_primary direct
_atom_sites_solution_secondary difmap
_audit_creation_method SHELXL-97
_cell_angle_alpha 90.00
_cell_angle_beta 105.038(3)
_cell_angle_gamma 90.00
_cell_formula_units_Z 2
_cell_length_a 14.573(3)
_cell_length_b 7.7160(15)
_cell_length_c 16.662(4)
_cell_measurement_reflns_used 4455
_cell_measurement_temperature 293(2)
_cell_measurement_theta_max 27.4835
_cell_measurement_theta_min 2.1573
_cell_volume 1809.4(7)
_computing_cell_refinement 'CrystalClear (Rigaku, 2002)'
_computing_data_collection 'CrystalClear (Rigaku, 2002)'
_computing_data_reduction 'CrystalClear (Rigaku, 2002)'
_computing_molecular_graphics 'SHELXTL-Plus (Siemens, 1994)'
_computing_publication_material SHELXL97
_computing_structure_refinement 'SHELXL97 (Sheldrick, 1997)'
_computing_structure_solution 'SHELXS97 (Sheldrick, 1997)'
_diffrn_ambient_temperature 293(2)
_diffrn_measured_fraction_theta_full 0.994
_diffrn_measured_fraction_theta_max 0.994
_diffrn_measurement_device_type 'Rigaku Mercury CCD'
_diffrn_measurement_method '\w scan'
_diffrn_radiation_monochromator graphite
_diffrn_radiation_source 'fine-focus sealed tube'
_diffrn_radiation_type MoK\a
_diffrn_radiation_wavelength 0.71073
_diffrn_reflns_av_R_equivalents 0.0213
_diffrn_reflns_av_sigmaI/netI 0.0215
_diffrn_reflns_limit_h_max 17
_diffrn_reflns_limit_h_min -18
_diffrn_reflns_limit_k_max 9
_diffrn_reflns_limit_k_min -9
_diffrn_reflns_limit_l_max 21
_diffrn_reflns_limit_l_min -21
_diffrn_reflns_number 13327
_diffrn_reflns_theta_full 27.46
_diffrn_reflns_theta_max 27.46
_diffrn_reflns_theta_min 2.53
_diffrn_standards_decay_% 0
_diffrn_standards_interval_count 0
_diffrn_standards_interval_time 0
_diffrn_standards_number 0
_exptl_absorpt_coefficient_mu 1.164
_exptl_absorpt_correction_T_max 0.881
_exptl_absorpt_correction_T_min 0.756
_exptl_absorpt_correction_type multi-scan
_exptl_absorpt_process_details '(CrystalClear; Rigaku, 2002)'
_exptl_crystal_colour White
_exptl_crystal_density_diffrn 1.880
_exptl_crystal_density_method 'not measured'
_exptl_crystal_description Prism
_exptl_crystal_F_000 1024
_exptl_crystal_size_max 0.3000
_exptl_crystal_size_mid 0.2000
_exptl_crystal_size_min 0.1000
_refine_diff_density_max 0.574
_refine_diff_density_min -0.803
_refine_ls_extinction_coef 0.0084(4)
_refine_ls_extinction_expression Fc^*^=kFc[1+0.001xFc^2^\l^3^/sin(2\q)]^-1/4^
_refine_ls_extinction_method SHELXL
_refine_ls_goodness_of_fit_ref 1.093
_refine_ls_hydrogen_treatment mixed
_refine_ls_matrix_type full
_refine_ls_number_parameters 289
_refine_ls_number_reflns 4111
_refine_ls_number_restraints 2
_refine_ls_restrained_S_all 1.093
_refine_ls_R_factor_all 0.0324
_refine_ls_R_factor_gt 0.0301
_refine_ls_shift/su_max 0.000
_refine_ls_shift/su_mean 0.000
_refine_ls_structure_factor_coef Fsqd
_refine_ls_weighting_details 'calc w=1/[\s^2^(Fo^2^)+(0.0272P)^2^+1.8597P] where P=(Fo^2^+2Fc^2^)/3'
_refine_ls_weighting_scheme calc
_refine_ls_wR_factor_gt 0.0682
_refine_ls_wR_factor_ref 0.0699
_reflns_number_gt 3895
_reflns_number_total 4111
_reflns_threshold_expression I>2\s(I)
_cod_data_source_file bt2568.cif
_cod_data_source_block I
_cod_original_cell_volume 1809.3(7)
_cod_original_sg_symbol_Hall '-p 2ybc'
_cod_original_sg_symbol_H-M 'P 21/c'
_cod_database_code 2216283
_cod_database_fobs_code 2216283

loop_
_symmetry_equiv_pos_as_xyz
'x, y, z'
'-x, y+1/2, -z+1/2'
'-x, -y, -z'
'x, -y-1/2, z-1/2'

loop_
_atom_site_type_symbol
_atom_site_label
_atom_site_fract_x
_atom_site_fract_y
_atom_site_fract_z
_atom_site_U_iso_or_equiv
_atom_site_adp_type
_atom_site_calc_flag
_atom_site_refinement_flags
_atom_site_occupancy
Ag Ag1 0.382999(13) 0.29268(3) 0.037544(12) 0.03468(9) Uani d . 1
C C1 0.74977(16) 0.5248(3) 0.11466(15) 0.0309(5) Uani d . 1
H H1A 0.7874 0.6219 0.1140 0.037 Uiso calc R 1
C C2 0.77957(18) 0.4034(3) 0.17668(16) 0.0368(6) Uani d . 1
H H2A 0.8373 0.4177 0.2161 0.044 Uiso calc R 1
C C3 0.72380(17) 0.2614(3) 0.18019(14) 0.0295(5) Uani d . 1
H H3A 0.7427 0.1799 0.2224 0.035 Uiso calc R 1
C C4 0.63816(14) 0.2416(3) 0.11918(13) 0.0217(4) Uani d . 1
C C5 0.61437(14) 0.3674(3) 0.05766(13) 0.0243(4) Uani d . 1
H H5A 0.5583 0.3538 0.0161 0.029 Uiso calc R 1
C C6 0.57592(14) 0.0933(3) 0.12172(12) 0.0220(4) Uani d . 1
C C7 0.45294(15) -0.0690(3) 0.11505(13) 0.0236(4) Uani d . 1
C C8 0.36146(16) -0.1367(3) 0.10454(15) 0.0309(5) Uani d . 1
H H8A 0.3076 -0.0719 0.0802 0.037 Uiso calc R 1
C C9 0.35464(18) -0.3034(3) 0.13187(16) 0.0332(5) Uani d . 1
H H9A 0.2948 -0.3523 0.1254 0.040 Uiso calc R 1
C C10 0.43580(18) -0.4018(3) 0.16943(14) 0.0318(5) Uani d . 1
H H10A 0.4282 -0.5142 0.1869 0.038 Uiso calc R 1
C C11 0.52649(17) -0.3358(3) 0.18106(14) 0.0290(5) Uani d . 1
H H11A 0.5801 -0.4003 0.2064 0.035 Uiso calc R 1
C C12 0.53314(15) -0.1673(3) 0.15278(13) 0.0233(4) Uani d . 1
C C13 0.20664(14) 0.2894(3) 0.16465(13) 0.0202(4) Uani d . 1
C C14 0.10780(14) 0.2457(3) 0.11280(12) 0.0202(4) Uani d . 1
C C15 0.08006(15) 0.2934(3) 0.02933(13) 0.0214(4) Uani d . 1
H H15A 0.1229 0.3486 0.0051 0.026 Uiso calc R 1
C C16 -0.01229(15) 0.2581(3) -0.01784(12) 0.0226(4) Uani d . 1
C C17 -0.04769(16) 0.3129(3) -0.10631(13) 0.0263(5) Uani d . 1
C C18 -0.07455(15) 0.1672(3) 0.01709(13) 0.0239(4) Uani d . 1
H H18A -0.1354 0.1415 -0.0150 0.029 Uiso calc R 1
C C19 -0.04660(14) 0.1142(3) 0.09960(13) 0.0216(4) Uani d . 1
C C20 -0.11372(14) 0.0066(3) 0.13342(13) 0.0238(4) Uani d . 1
C C21 0.04383(14) 0.1585(3) 0.14761(12) 0.0207(4) Uani d . 1
H H21A 0.0616 0.1293 0.2037 0.025 Uiso calc R 1
N N1 0.66800(12) 0.5074(2) 0.05512(11) 0.0248(4) Uani d . 1
N N2 0.48148(12) 0.0938(2) 0.09546(11) 0.0238(4) Uani d . 1
N N3 0.60976(12) -0.0606(2) 0.15547(11) 0.0249(4) Uani d . 1
H H3B 0.6686 -0.0873 0.1751 0.030 Uiso calc R 1
O O1 0.21436(10) 0.3257(2) 0.24162(9) 0.0267(3) Uani d . 1
O O2 0.27345(12) 0.2860(3) 0.13320(11) 0.0373(4) Uani d . 1
O O3 0.01671(12) 0.3937(3) -0.13642(10) 0.0334(4) Uani d D 1
H H3C -0.012(2) 0.424(5) -0.1850(13) 0.059(10) Uiso d D 1
O O4 -0.12813(13) 0.2879(3) -0.14653(11) 0.0483(5) Uani d . 1
O O5 -0.19001(11) -0.0415(3) 0.08971(10) 0.0354(4) Uani d . 1
O O6 -0.08317(11) -0.0325(2) 0.21275(9) 0.0290(4) Uani d D 1
H H6B -0.127(2) -0.084(5) 0.228(2) 0.072(12) Uiso d D 1

loop_
_atom_site_aniso_label
_atom_site_aniso_U_11
_atom_site_aniso_U_22
_atom_site_aniso_U_33
_atom_site_aniso_U_12
_atom_site_aniso_U_13
_atom_site_aniso_U_23
Ag1 0.02870(11) 0.03189(13) 0.04170(13) 0.00498(7) 0.00598(8) 0.01359(8)
C1 0.0279(11) 0.0267(12) 0.0363(12) -0.0075(9) 0.0050(9) 0.0005(10)
C2 0.0318(12) 0.0334(14) 0.0365(13) -0.0084(10) -0.0069(10) 0.0042(11)
C3 0.0276(11) 0.0291(12) 0.0276(11) -0.0021(9) -0.0005(9) 0.0054(9)
C4 0.0199(9) 0.0218(10) 0.0231(10) -0.0003(8) 0.0048(8) -0.0011(8)
C5 0.0198(9) 0.0272(11) 0.0247(10) 0.0001(8) 0.0037(8) 0.0025(9)
C6 0.0211(9) 0.0228(11) 0.0215(9) 0.0001(8) 0.0042(7) 0.0002(8)
C7 0.0227(10) 0.0238(11) 0.0245(10) -0.0006(8) 0.0064(8) 0.0007(8)
C8 0.0210(10) 0.0330(13) 0.0383(12) -0.0016(9) 0.0072(9) 0.0000(10)
C9 0.0286(11) 0.0353(14) 0.0384(13) -0.0099(10) 0.0133(10) -0.0032(10)
C10 0.0436(13) 0.0250(12) 0.0294(11) -0.0070(10) 0.0142(10) 0.0012(9)
C11 0.0334(12) 0.0240(11) 0.0277(11) 0.0015(9) 0.0049(9) 0.0034(9)
C12 0.0218(10) 0.0232(11) 0.0237(10) -0.0004(8) 0.0035(8) -0.0009(8)
C13 0.0178(9) 0.0196(10) 0.0231(9) -0.0016(8) 0.0050(7) 0.0000(8)
C14 0.0175(9) 0.0228(10) 0.0201(9) -0.0001(8) 0.0045(7) -0.0037(8)
C15 0.0227(10) 0.0216(11) 0.0211(9) -0.0001(8) 0.0078(8) -0.0008(8)
C16 0.0243(10) 0.0241(11) 0.0184(9) 0.0008(8) 0.0036(8) -0.0015(8)
C17 0.0283(11) 0.0287(12) 0.0206(10) 0.0036(9) 0.0039(8) -0.0007(9)
C18 0.0197(9) 0.0264(11) 0.0232(10) -0.0002(8) 0.0014(8) -0.0038(8)
C19 0.0197(9) 0.0210(10) 0.0236(10) -0.0026(8) 0.0051(7) -0.0025(8)
C20 0.0205(9) 0.0246(11) 0.0265(10) 0.0003(8) 0.0064(8) -0.0029(9)
C21 0.0208(9) 0.0221(10) 0.0184(9) 0.0005(8) 0.0037(7) -0.0001(8)
N1 0.0224(9) 0.0256(10) 0.0268(9) 0.0004(7) 0.0069(7) 0.0036(7)
N2 0.0198(8) 0.0240(10) 0.0264(9) 0.0009(7) 0.0040(7) 0.0024(7)
N3 0.0183(8) 0.0231(9) 0.0310(9) 0.0012(7) 0.0023(7) 0.0034(8)
O1 0.0187(7) 0.0379(9) 0.0216(7) -0.0007(6) 0.0017(6) -0.0071(6)
O2 0.0223(8) 0.0587(13) 0.0342(9) -0.0062(8) 0.0135(7) -0.0057(8)
O3 0.0291(8) 0.0483(11) 0.0225(8) 0.0030(8) 0.0061(6) 0.0082(7)
O4 0.0313(9) 0.0744(15) 0.0297(9) -0.0118(9) -0.0093(7) 0.0133(9)
O5 0.0254(8) 0.0451(11) 0.0321(8) -0.0132(7) 0.0010(6) 0.0028(8)
O6 0.0237(8) 0.0391(10) 0.0239(7) -0.0098(7) 0.0057(6) 0.0003(7)

loop_
_atom_type_symbol
_atom_type_description
_atom_type_scat_dispersion_real
_atom_type_scat_dispersion_imag
_atom_type_scat_source
C C 0.0033 0.0016 'International Tables Vol C Tables 4.2.6.8 and 6.1.1.4'
H H 0.0000 0.0000 'International Tables Vol C Tables 4.2.6.8 and 6.1.1.4'
N N 0.0061 0.0033 'International Tables Vol C Tables 4.2.6.8 and 6.1.1.4'
O O 0.0106 0.0060 'International Tables Vol C Tables 4.2.6.8 and 6.1.1.4'
Ag Ag -0.8971 1.1015 'International Tables Vol C Tables 4.2.6.8 and 6.1.1.4'

loop_
_geom_angle_atom_site_label_1
_geom_angle_atom_site_label_2
_geom_angle_atom_site_label_3
_geom_angle_site_symmetry_1
_geom_angle_site_symmetry_3
_geom_angle
_geom_angle_publ_flag
N2 Ag1 N1 . 3_665 152.96(7) y
N2 Ag1 O2 . . 99.17(7) y
N1 Ag1 O2 3_665 . 107.84(7) y
N1 C1 C2 . . 122.1(2) ?
N1 C1 H1A . . 119.0 ?
C2 C1 H1A . . 119.0 ?
C1 C2 C3 . . 119.9(2) ?
C1 C2 H2A . . 120.0 ?
C3 C2 H2A . . 120.0 ?
C2 C3 C4 . . 118.8(2) ?
C2 C3 H3A . . 120.6 ?
C4 C3 H3A . . 120.6 ?
C5 C4 C3 . . 117.7(2) ?
C5 C4 C6 . . 121.90(19) ?
C3 C4 C6 . . 120.4(2) ?
N1 C5 C4 . . 123.40(19) ?
N1 C5 H5A . . 118.3 ?
C4 C5 H5A . . 118.3 ?
N2 C6 N3 . . 111.94(19) ?
N2 C6 C4 . . 125.60(19) ?
N3 C6 C4 . . 122.40(18) ?
N2 C7 C12 . . 109.27(18) ?
N2 C7 C8 . . 129.9(2) ?
C12 C7 C8 . . 120.8(2) ?
C9 C8 C7 . . 117.1(2) ?
C9 C8 H8A . . 121.5 ?
C7 C8 H8A . . 121.5 ?
C8 C9 C10 . . 121.8(2) ?
C8 C9 H9A . . 119.1 ?
C10 C9 H9A . . 119.1 ?
C11 C10 C9 . . 121.7(2) ?
C11 C10 H10A . . 119.1 ?
C9 C10 H10A . . 119.1 ?
C10 C11 C12 . . 116.3(2) ?
C10 C11 H11A . . 121.8 ?
C12 C11 H11A . . 121.8 ?
N3 C12 C11 . . 132.2(2) ?
N3 C12 C7 . . 105.44(19) ?
C11 C12 C7 . . 122.3(2) ?
O2 C13 O1 . . 123.97(19) ?
O2 C13 C14 . . 119.85(19) ?
O1 C13 C14 . . 116.17(17) ?
C15 C14 C21 . . 119.42(18) ?
C15 C14 C13 . . 119.86(18) ?
C21 C14 C13 . . 120.72(18) ?
C14 C15 C16 . . 119.83(19) ?
C14 C15 H15A . . 120.1 ?
C16 C15 H15A . . 120.1 ?
C18 C16 C15 . . 120.08(19) ?
C18 C16 C17 . . 117.48(19) ?
C15 C16 C17 . . 122.4(2) ?
O4 C17 O3 . . 123.1(2) ?
O4 C17 C16 . . 122.8(2) ?
O3 C17 C16 . . 114.16(19) ?
C19 C18 C16 . . 120.49(19) ?
C19 C18 H18A . . 119.8 ?
C16 C18 H18A . . 119.8 ?
C18 C19 C21 . . 119.07(19) ?
C18 C19 C20 . . 118.82(18) ?
C21 C19 C20 . . 122.08(19) ?
O5 C20 O6 . . 123.3(2) ?
O5 C20 C19 . . 121.8(2) ?
O6 C20 C19 . . 114.88(18) ?
C14 C21 C19 . . 120.96(19) ?
C14 C21 H21A . . 119.5 ?
C19 C21 H21A . . 119.5 ?
C5 N1 C1 . . 118.03(19) ?
C5 N1 Ag1 . 3_665 119.99(14) ?
C1 N1 Ag1 . 3_665 121.82(15) ?
C6 N2 C7 . . 105.49(18) ?
C6 N2 Ag1 . . 131.45(15) ?
C7 N2 Ag1 . . 123.03(14) ?
C6 N3 C12 . . 107.83(17) ?
C6 N3 O1 . 2_645 134.45(14) ?
C12 N3 O1 . 2_645 115.70(14) ?
C6 N3 H3B . . 126.1 ?
C12 N3 H3B . . 126.1 ?
C13 O2 Ag1 . . 166.85(16) ?
C17 O3 O6 . 4_565 105.52(13) ?
C17 O3 H3C . . 106(2) ?
C20 O6 O1 . 2_545 108.75(13) ?
C20 O6 H6B . . 109(3) ?

loop_
_geom_bond_atom_site_label_1
_geom_bond_atom_site_label_2
_geom_bond_site_symmetry_2
_geom_bond_distance
_geom_bond_publ_flag
Ag1 N2 . 2.1508(18) y
Ag1 N1 3_665 2.1729(18) y
Ag1 O2 . 2.5320(17) y
C1 N1 . 1.345(3) ?
C1 C2 . 1.379(3) ?
C1 H1A . 0.9300 ?
C2 C3 . 1.375(3) ?
C2 H2A . 0.9300 ?
C3 C4 . 1.399(3) ?
C3 H3A . 0.9300 ?
C4 C5 . 1.389(3) ?
C4 C6 . 1.467(3) ?
C5 N1 . 1.340(3) ?
C5 H5A . 0.9300 ?
C6 N2 . 1.331(3) ?
C6 N3 . 1.352(3) ?
C7 N2 . 1.389(3) ?
C7 C12 . 1.398(3) ?
C7 C8 . 1.400(3) ?
C8 C9 . 1.377(4) ?
C8 H8A . 0.9300 ?
C9 C10 . 1.408(4) ?
C9 H9A . 0.9300 ?
C10 C11 . 1.382(3) ?
C10 H10A . 0.9300 ?
C11 C12 . 1.395(3) ?
C11 H11A . 0.9300 ?
C12 N3 . 1.378(3) ?
C13 O2 . 1.220(3) ?
C13 O1 . 1.289(3) ?
C13 C14 . 1.513(3) ?
C14 C15 . 1.393(3) ?
C14 C21 . 1.392(3) ?
C15 C16 . 1.398(3) ?
C15 H15A . 0.9300 ?
C16 C18 . 1.389(3) ?
C16 C17 . 1.491(3) ?
C17 O4 . 1.205(3) y
C17 O3 . 1.329(3) y
C18 C19 . 1.390(3) ?
C18 H18A . 0.9300 ?
C19 C21 . 1.395(3) ?
C19 C20 . 1.500(3) ?
C20 O5 . 1.218(3) y
C20 O6 . 1.316(3) y
C21 H21A . 0.9300 ?
N3 O1 2_645 2.828(2) ?
N3 H3B . 0.8600 ?
O3 O6 4_565 2.772(2) ?
O3 H3C . 0.841(18) ?
O6 O1 2_545 2.487(2) ?
O6 H6B . 0.841(18) ?

loop_
_geom_hbond_atom_site_label_D
_geom_hbond_atom_site_label_H
_geom_hbond_atom_site_label_A
_geom_hbond_site_symmetry_A
_geom_hbond_distance_DH
_geom_hbond_distance_HA
_geom_hbond_distance_DA
_geom_hbond_angle_DHA
N3 H3B O1 2_645 0.86 2.01 2.828(2) 157.6
O3 H3C O6 4_565 0.841(18) 1.941(19) 2.772(2) 169(4)
O6 H6B O1 2_545 0.841(18) 1.647(19) 2.487(2) 176(4)
